data_1541734
loop_
_publ_author_name
'Damon, J.L.'
'Permingeat, F.'
'Protas, J.'

_publ_section_title
;
 Etude structurale du compose Ca Mn6 Si O12
;
_journal_name_full
;
Comptes Rendus Hebdomadaires des Seances de l'Academie des Sciences, Serie C, 
Sciences Chimiques (1966-)
;
_journal_page_first 1671
_journal_page_last 1674
_journal_volume 262
_journal_year 1966
_chemical_formula_sum 'Ca Mn6 O12 Si'
_chemical_name_systematic 'Ca Mn6 Si O12'
_space_group_IT_number 142
_symmetry_space_group_name_Hall '-I 4bd 2c'
_symmetry_space_group_name_H-M 'I 41/a c d :2'
_cell_angle_alpha 90
_cell_angle_beta 90
_cell_angle_gamma 90
_cell_formula_units_Z 8
_cell_length_a 9.45
_cell_length_b 9.45
_cell_length_c 18.84
_cell_volume 1682.459
_citation_journal_id_ASTM CHDCAQ
_cod_data_source_file Damon_CHDCAQ_1966_703.cif
_cod_data_source_block Ca1Mn6O12Si1
_cod_original_formula_sum 'Ca1 Mn6 O12 Si1'
_cod_database_code 1541734

loop_
_symmetry_equiv_pos_as_xyz
x,y,z
-y+1/4,x+3/4,z+1/4
-x+1/2,-y,z+1/2
y+1/4,-x+1/4,z+3/4
x,-y,-z+1/2
y+1/4,x+3/4,-z+3/4
-x+1/2,y,-z
-y+1/4,-x+1/4,-z+1/4
-x,-y,-z
y-1/4,-x-3/4,-z-1/4
x-1/2,y,-z-1/2
-y-1/4,x-1/4,-z-3/4
-x,y,z-1/2
-y-1/4,-x-3/4,z-3/4
x-1/2,-y,z
y-1/4,x-1/4,z-1/4
x+1/2,y+1/2,z+1/2
-y+3/4,x+5/4,z+3/4
-x+1,-y+1/2,z+1
y+3/4,-x+3/4,z+5/4
x+1/2,-y+1/2,-z+1
y+3/4,x+5/4,-z+5/4
-x+1,y+1/2,-z+1/2
-y+3/4,-x+3/4,-z+3/4
-x+1/2,-y+1/2,-z+1/2
y+1/4,-x-1/4,-z+1/4
x,y+1/2,-z
-y+1/4,x+1/4,-z-1/4
-x+1/2,y+1/2,z
-y+1/4,-x-1/4,z-1/4
x,-y+1/2,z+1/2
y+1/4,x+1/4,z+1/4

loop_
_atom_site_label
_atom_site_type_symbol
_atom_site_fract_x
_atom_site_fract_y
_atom_site_fract_z
_atom_site_occupancy
_atom_site_U_iso_or_equiv
O1 O-2 0.158 0.367 0.05 1 0.0
O3 O-2 0.076 0.638 0.071 1 0.0
Mn3 Mn+3 0.237 0.487 0.125 1 0.0
Si1 Si+4 0 0.25 0.875 1 0.0
Ca1 Ca+2 0 0.25 0.125 1 0.0
Mn1 Mn+3 0 0.5 0 1 0.0
Mn2 Mn+3 0.25 0.217 0 1 0.0
O2 O-2 0.355 0.577 0.052 1 0.0
